data_2221764
loop_
_publ_author_name
'Zhang, Hui'
'Zhou, Quan'
'Hu, Fengkai'
'Xu, Han'
'Chang, Guanru'

_publ_section_title
;
 1-(2-Fluorobenzylideneamino)pyridinium
 bis(1,2-dicyanoethene-1,2-dithiolato)nickelate(II)
;
_journal_coeditor_code LH2806
_journal_issue 5
_journal_name_full 'Acta Crystallographica Section E'
_journal_page_first m599
_journal_paper_doi 10.1107/S1600536809015360
_journal_volume 65
_journal_year 2009
_chemical_formula_iupac '(C12 H10 F N2)2 [Ni (C4 N2 S2)2]'
_chemical_formula_moiety '2(C12 H10 F N2 +), C8 N4 Ni S4 2-'
_chemical_formula_sum 'C32 H20 F2 N8 Ni S4'
_chemical_formula_weight 741.51
_chemical_name_systematic
;
1-(2-Fluorobenzylideneamino)pyridinium
bis(1,2-dicyanoethene-1,2-dithiolato)nickelate(II)
;
_space_group_IT_number 2
_symmetry_cell_setting triclinic
_symmetry_space_group_name_Hall '-P 1'
_symmetry_space_group_name_H-M 'P -1'
_atom_sites_solution_hydrogens geom
_atom_sites_solution_primary direct
_atom_sites_solution_secondary difmap
_audit_creation_method SHELXL-97
_cell_angle_alpha 88.326(3)
_cell_angle_beta 77.202(4)
_cell_angle_gamma 85.448(4)
_cell_formula_units_Z 1
_cell_length_a 7.9248(13)
_cell_length_b 9.1774(15)
_cell_length_c 11.1526(18)
_cell_measurement_temperature 293(2)
_cell_measurement_theta_max 26.00
_cell_measurement_theta_min 1.87
_cell_volume 788.4(2)
_computing_cell_refinement 'SAINT (Bruker, 2000)'
_computing_data_collection 'SMART (Bruker, 2000)'
_computing_data_reduction 'SAINT (Bruker, 2000)'
_computing_molecular_graphics 'SHELXTL (Sheldrick, 2008)'
_computing_publication_material 'SHELXTL (Sheldrick, 2008)'
_computing_structure_refinement 'SHELXTL (Sheldrick, 2008)'
_computing_structure_solution 'SHELXTL (Sheldrick, 2008)'
_diffrn_ambient_temperature 293(2)
_diffrn_measured_fraction_theta_full 0.984
_diffrn_measured_fraction_theta_max 0.977
_diffrn_measurement_device_type 'Bruker SMART CCD area-detector'
_diffrn_measurement_method '\f and \w'
_diffrn_radiation_monochromator graphite
_diffrn_radiation_source 'fine-focus sealed tube'
_diffrn_radiation_type MoK\a
_diffrn_radiation_wavelength 0.71073
_diffrn_reflns_av_R_equivalents 0.0381
_diffrn_reflns_av_sigmaI/netI 0.0992
_diffrn_reflns_limit_h_max 9
_diffrn_reflns_limit_h_min -8
_diffrn_reflns_limit_k_max 11
_diffrn_reflns_limit_k_min -11
_diffrn_reflns_limit_l_max 12
_diffrn_reflns_limit_l_min -13
_diffrn_reflns_number 4282
_diffrn_reflns_theta_full 26.00
_diffrn_reflns_theta_max 26.00
_diffrn_reflns_theta_min 1.87
_exptl_absorpt_coefficient_mu 0.931
_exptl_absorpt_correction_T_max 0.8089
_exptl_absorpt_correction_T_min 0.7323
_exptl_absorpt_correction_type multi-scan
_exptl_absorpt_process_details '(SADABS; Bruker, 2000)'
_exptl_crystal_colour red
_exptl_crystal_density_diffrn 1.562
_exptl_crystal_density_method 'not measured'
_exptl_crystal_description block
_exptl_crystal_F_000 378
_exptl_crystal_size_max 0.30
_exptl_crystal_size_mid 0.20
_exptl_crystal_size_min 0.20
_refine_diff_density_max 0.308
_refine_diff_density_min -0.239
_refine_ls_extinction_method none
_refine_ls_goodness_of_fit_ref 0.757
_refine_ls_hydrogen_treatment constr
_refine_ls_matrix_type full
_refine_ls_number_parameters 214
_refine_ls_number_reflns 3030
_refine_ls_number_restraints 0
_refine_ls_restrained_S_all 0.757
_refine_ls_R_factor_all 0.0887
_refine_ls_R_factor_gt 0.0521
_refine_ls_shift/su_max 0.004
_refine_ls_shift/su_mean 0.001
_refine_ls_structure_factor_coef Fsqd
_refine_ls_weighting_details 'calc w=1/[\s^2^(Fo^2^)+(0.0323P)^2^] where P=(Fo^2^+2Fc^2^)/3'
_refine_ls_weighting_scheme calc
_refine_ls_wR_factor_gt 0.0828
_refine_ls_wR_factor_ref 0.0943
_reflns_number_gt 1785
_reflns_number_total 3030
_reflns_threshold_expression I>2\s(I)
_cod_data_source_file lh2806.cif
_cod_data_source_block I
_cod_database_code 2221764
_cod_database_fobs_code 2221764

loop_
_symmetry_equiv_pos_as_xyz
'x, y, z'
'-x, -y, -z'

loop_
_atom_site_type_symbol
_atom_site_label
_atom_site_fract_x
_atom_site_fract_y
_atom_site_fract_z
_atom_site_U_iso_or_equiv
_atom_site_adp_type
_atom_site_calc_flag
_atom_site_refinement_flags
_atom_site_occupancy
_atom_site_disorder_assembly
_atom_site_disorder_group
F F1 0.5021(3) 0.3555(2) -0.1896(2) 0.0724(7) Uani d . 1 . .
N N7 0.7362(4) 0.1871(3) 0.1593(3) 0.0528(8) Uani d . 1 . .
N N8 0.7118(5) 0.1192(3) 0.0532(3) 0.0646(10) Uani d . 1 . .
C C21 0.5600(5) 0.2153(4) -0.2199(4) 0.0561(11) Uani d . 1 . .
C C22 0.5388(6) 0.1628(5) -0.3283(4) 0.0735(13) Uani d . 1 . .
H H22A 0.4832 0.2200 -0.3804 0.088 Uiso calc R 1 . .
C C23 0.6029(6) 0.0220(5) -0.3571(4) 0.0797(14) Uani d . 1 . .
H H23A 0.5949 -0.0156 -0.4320 0.096 Uiso calc R 1 . .
C C24 0.6779(6) -0.0643(5) -0.2792(4) 0.0742(14) Uani d . 1 . .
H H24A 0.7179 -0.1602 -0.3001 0.089 Uiso calc R 1 . .
C C25 0.6944(5) -0.0094(4) -0.1700(4) 0.0609(11) Uani d . 1 . .
H H25A 0.7452 -0.0686 -0.1166 0.073 Uiso calc R 1 . .
C C26 0.6362(5) 0.1333(4) -0.1381(3) 0.0484(10) Uani d . 1 . .
C C27 0.6580(5) 0.1978(4) -0.0257(4) 0.0531(10) Uani d . 1 . .
H H27A 0.6319 0.2974 -0.0126 0.064 Uiso calc R 1 . .
C C28 0.8296(6) 0.1020(4) 0.2236(4) 0.0616(12) Uani d . 1 . .
H H28A 0.8723 0.0089 0.1956 0.074 Uiso calc R 1 . .
C C29 0.8626(6) 0.1496(4) 0.3287(4) 0.0704(13) Uani d . 1 . .
H H29A 0.9291 0.0905 0.3725 0.085 Uiso calc R 1 . .
C C30 0.7965(5) 0.2868(4) 0.3703(4) 0.0622(12) Uani d . 1 . .
H H30A 0.8182 0.3215 0.4425 0.075 Uiso calc R 1 . .
C C31 0.6997(6) 0.3708(4) 0.3049(4) 0.0667(13) Uani d . 1 . .
H H31A 0.6533 0.4632 0.3326 0.080 Uiso calc R 1 . .
C C32 0.6708(6) 0.3200(4) 0.1996(4) 0.0700(13) Uani d . 1 . .
H H32A 0.6048 0.3780 0.1546 0.084 Uiso calc R 1 . .
Ni Ni1 0.0000 0.5000 0.0000 0.0484(2) Uani d S 1 . .
S S1 0.17387(15) 0.40603(10) 0.11191(9) 0.0589(3) Uani d . 1 . .
S S2 -0.08272(14) 0.68427(10) 0.12200(9) 0.0585(3) Uani d . 1 . .
N N1 0.2744(5) 0.4501(4) 0.4175(3) 0.0771(12) Uani d . 1 . .
N N2 -0.0466(5) 0.8166(4) 0.4231(3) 0.0776(12) Uani d . 1 . .
C C1 -0.0194(5) 0.7374(4) 0.3440(4) 0.0571(11) Uani d . 1 . .
C C2 0.0169(5) 0.6389(4) 0.2423(3) 0.0490(10) Uani d . 1 . .
C C3 0.1256(5) 0.5188(4) 0.2397(3) 0.0501(10) Uani d . 1 . .
C C4 0.2087(6) 0.4806(4) 0.3384(4) 0.0553(11) Uani d . 1 . .

loop_
_atom_site_aniso_label
_atom_site_aniso_U_11
_atom_site_aniso_U_22
_atom_site_aniso_U_33
_atom_site_aniso_U_12
_atom_site_aniso_U_13
_atom_site_aniso_U_23
F1 0.0756(18) 0.0615(15) 0.0818(18) 0.0122(13) -0.0271(14) -0.0013(13)
N7 0.063(2) 0.0415(18) 0.054(2) 0.0031(17) -0.0156(18) -0.0038(16)
N8 0.088(3) 0.050(2) 0.062(2) 0.0107(19) -0.033(2) -0.0115(18)
C21 0.049(3) 0.057(3) 0.061(3) -0.001(2) -0.010(2) -0.006(2)
C22 0.076(4) 0.084(3) 0.067(3) -0.005(3) -0.031(3) 0.004(3)
C23 0.089(4) 0.091(4) 0.066(3) -0.004(3) -0.027(3) -0.023(3)
C24 0.090(4) 0.062(3) 0.072(3) 0.006(3) -0.022(3) -0.021(3)
C25 0.070(3) 0.049(2) 0.068(3) 0.003(2) -0.026(2) -0.006(2)
C26 0.048(3) 0.050(2) 0.048(2) -0.006(2) -0.010(2) -0.0039(19)
C27 0.053(3) 0.044(2) 0.061(3) 0.003(2) -0.011(2) -0.007(2)
C28 0.078(3) 0.046(2) 0.062(3) 0.010(2) -0.024(2) -0.001(2)
C29 0.091(4) 0.058(3) 0.068(3) 0.013(3) -0.036(3) -0.005(2)
C30 0.072(3) 0.064(3) 0.053(3) -0.001(2) -0.020(2) -0.009(2)
C31 0.089(4) 0.050(3) 0.060(3) 0.014(2) -0.019(3) -0.016(2)
C32 0.095(4) 0.053(3) 0.066(3) 0.026(2) -0.035(3) -0.012(2)
Ni1 0.0527(5) 0.0408(4) 0.0520(5) 0.0016(3) -0.0130(4) -0.0090(3)
S1 0.0704(8) 0.0504(6) 0.0575(7) 0.0119(5) -0.0214(6) -0.0151(5)
S2 0.0655(8) 0.0496(6) 0.0631(7) 0.0100(5) -0.0230(6) -0.0163(5)
N1 0.100(3) 0.068(2) 0.068(3) 0.008(2) -0.032(2) -0.010(2)
N2 0.109(3) 0.061(2) 0.066(3) 0.007(2) -0.028(2) -0.0186(19)
C1 0.064(3) 0.051(3) 0.058(3) -0.002(2) -0.018(2) 0.000(2)
C2 0.050(3) 0.039(2) 0.056(3) -0.0034(19) -0.008(2) -0.0112(19)
C3 0.057(3) 0.043(2) 0.051(3) 0.000(2) -0.013(2) -0.0091(19)
C4 0.068(3) 0.042(2) 0.055(3) 0.001(2) -0.011(2) -0.011(2)

loop_
_atom_type_symbol
_atom_type_description
_atom_type_scat_dispersion_real
_atom_type_scat_dispersion_imag
_atom_type_scat_source
C C 0.0033 0.0016 'International Tables Vol C Tables 4.2.6.8 and 6.1.1.4'
H H 0.0000 0.0000 'International Tables Vol C Tables 4.2.6.8 and 6.1.1.4'
F F 0.0171 0.0103 'International Tables Vol C Tables 4.2.6.8 and 6.1.1.4'
N N 0.0061 0.0033 'International Tables Vol C Tables 4.2.6.8 and 6.1.1.4'
Ni Ni 0.3393 1.1124 'International Tables Vol C Tables 4.2.6.8 and 6.1.1.4'
S S 0.1246 0.1234 'International Tables Vol C Tables 4.2.6.8 and 6.1.1.4'

loop_
_geom_angle_atom_site_label_1
_geom_angle_atom_site_label_2
_geom_angle_atom_site_label_3
_geom_angle_site_symmetry_1
_geom_angle_site_symmetry_3
_geom_angle
_geom_angle_publ_flag
C28 N7 C32 . . 120.4(3) ?
C28 N7 N8 . . 113.1(3) ?
C32 N7 N8 . . 126.4(3) ?
C27 N8 N7 . . 118.0(3) ?
F1 C21 C22 . . 118.7(4) ?
F1 C21 C26 . . 117.7(3) ?
C22 C21 C26 . . 123.5(4) ?
C21 C22 C23 . . 117.0(4) ?
C21 C22 H22A . . 121.5 ?
C23 C22 H22A . . 121.5 ?
C24 C23 C22 . . 121.9(4) ?
C24 C23 H23A . . 119.1 ?
C22 C23 H23A . . 119.1 ?
C23 C24 C25 . . 119.7(4) ?
C23 C24 H24A . . 120.1 ?
C25 C24 H24A . . 120.1 ?
C24 C25 C26 . . 120.7(4) ?
C24 C25 H25A . . 119.7 ?
C26 C25 H25A . . 119.7 ?
C21 C26 C25 . . 117.1(4) ?
C21 C26 C27 . . 120.4(4) ?
C25 C26 C27 . . 122.5(4) ?
N8 C27 C26 . . 119.8(3) ?
N8 C27 H27A . . 120.1 ?
C26 C27 H27A . . 120.1 ?
N7 C28 C29 . . 120.7(4) ?
N7 C28 H28A . . 119.7 ?
C29 C28 H28A . . 119.7 ?
C28 C29 C30 . . 119.2(4) ?
C28 C29 H29A . . 120.4 ?
C30 C29 H29A . . 120.4 ?
C31 C30 C29 . . 119.3(4) ?
C31 C30 H30A . . 120.3 ?
C29 C30 H30A . . 120.3 ?
C32 C31 C30 . . 119.8(4) ?
C32 C31 H31A . . 120.1 ?
C30 C31 H31A . . 120.1 ?
N7 C32 C31 . . 120.6(4) ?
N7 C32 H32A . . 119.7 ?
C31 C32 H32A . . 119.7 ?
S2 Ni1 S2 2_565 . 180.0 ?
S2 Ni1 S1 2_565 2_565 92.10(4) ?
S2 Ni1 S1 . 2_565 87.90(4) ?
S2 Ni1 S1 2_565 . 87.90(4) ?
S2 Ni1 S1 . . 92.10(4) ?
S1 Ni1 S1 2_565 . 180.00(4) ?
C3 S1 Ni1 . . 102.69(14) ?
C2 S2 Ni1 . . 102.72(13) ?
N2 C1 C2 . . 178.9(5) ?
C3 C2 C1 . . 121.6(4) ?
C3 C2 S2 . . 121.5(3) ?
C1 C2 S2 . . 116.9(3) ?
C2 C3 C4 . . 121.9(3) ?
C2 C3 S1 . . 120.3(3) ?
C4 C3 S1 . . 117.7(3) ?
N1 C4 C3 . . 179.7(5) ?

loop_
_geom_bond_atom_site_label_1
_geom_bond_atom_site_label_2
_geom_bond_site_symmetry_2
_geom_bond_distance
_geom_bond_publ_flag
F1 C21 . 1.358(4) ?
N7 C28 . 1.335(4) ?
N7 C32 . 1.337(4) ?
N7 N8 . 1.410(4) ?
N8 C27 . 1.249(4) ?
C21 C22 . 1.364(5) ?
C21 C26 . 1.377(5) ?
C22 C23 . 1.371(5) ?
C22 H22A . 0.9300 ?
C23 C24 . 1.360(5) ?
C23 H23A . 0.9300 ?
C24 C25 . 1.369(4) ?
C24 H24A . 0.9300 ?
C25 C26 . 1.382(5) ?
C25 H25A . 0.9300 ?
C26 C27 . 1.451(4) ?
C27 H27A . 0.9300 ?
C28 C29 . 1.348(5) ?
C28 H28A . 0.9300 ?
C29 C30 . 1.378(5) ?
C29 H29A . 0.9300 ?
C30 C31 . 1.355(5) ?
C30 H30A . 0.9300 ?
C31 C32 . 1.348(5) ?
C31 H31A . 0.9300 ?
C32 H32A . 0.9300 ?
Ni1 S2 2_565 2.1689(10) ?
Ni1 S2 . 2.1689(9) ?
Ni1 S1 2_565 2.1703(10) ?
Ni1 S1 . 2.1703(10) ?
S1 C3 . 1.741(3) ?
S2 C2 . 1.726(4) ?
N1 C4 . 1.138(4) ?
N2 C1 . 1.132(4) ?
C1 C2 . 1.436(5) ?
C2 C3 . 1.341(5) ?
C3 C4 . 1.424(5) ?
